data_7711466
loop_
_publ_author_name
'Popov, Georgi'
'Ba\<ci\'c, Goran'
'Van Dijck, Charlotte'
'Junkers, Laura S.'
'Wei\&s, Alexander'
'Mattinen, Miika'
'Vihervaara, Anton'
'Chundak, Mykhailo'
'Jalkanen, Pasi'
'Mizohata, Kenichiro'
'Leskel\"a, Markku'
'Masuda, Jason D.'
'Barry, Se\'an T'
'Ritala, Mikko'
'Kemell, Marianna'

_publ_section_title
;
 Atomic layer deposition of PbCl<sub>2</sub>, PbBr<sub>2</sub> and mixed
 lead halide (Cl, Br, I) PbX<sub><i>n</i></sub>Y<sub>2-<i>n</i></sub> thin
 films.
;
_journal_issue 39
_journal_name_full 'Dalton transactions (Cambridge, England : 2003)'
_journal_page_first 15142
_journal_page_last 15157
_journal_paper_doi 10.1039/d2dt02216h
_journal_volume 51
_journal_year 2022
_chemical_formula_moiety 'C20 H48 N4 Pb2 Si2'
_chemical_formula_sum 'C20 H48 N4 Pb2 Si2'
_chemical_formula_weight 815.18
_chemical_properties_physical Air-sensitive,Moisture-sensitive
_space_group_crystal_system monoclinic
_space_group_IT_number 15
_space_group_name_Hall '-C 2yc'
_space_group_name_H-M_alt 'C 1 2/c 1'
_atom_sites_solution_hydrogens geom
_atom_sites_solution_primary dual
_audit_creation_date 2019-04-04
_audit_creation_method
;
Olex2 1.2
(compiled 2018.05.29 svn.r3508 for OlexSys, GUI svn.r5506)
;
_audit_update_record
;
2022-06-22 deposited with the CCDC.	2022-09-16 downloaded from the CCDC.
;
_cell_angle_alpha 90
_cell_angle_beta 98.094(3)
_cell_angle_gamma 90
_cell_formula_units_Z 4
_cell_length_a 10.967(3)
_cell_length_b 13.051(4)
_cell_length_c 19.827(5)
_cell_measurement_reflns_used 4877
_cell_measurement_temperature 125(2)
_cell_measurement_theta_max 27.73
_cell_measurement_theta_min 2.55
_cell_volume 2809.6(14)
_computing_cell_refinement 'SAINT v8.37A (Bruker, 2015)'
_computing_data_reduction 'SAINT v8.37A (Bruker, 2015)'
_computing_molecular_graphics 'Olex2 (Dolomanov et al., 2009)'
_computing_publication_material 'Olex2 (Dolomanov et al., 2009)'
_computing_structure_refinement 'ShelXL (Sheldrick, 2015)'
_computing_structure_solution 'ShelXT (Sheldrick, 2015)'
_diffrn_ambient_temperature 125.07
_diffrn_measured_fraction_theta_full 1.000
_diffrn_measured_fraction_theta_max 0.943
_diffrn_measurement_device_type 'Bruker APEX-II CCD'
_diffrn_measurement_method '\f and \w scans'
_diffrn_radiation_type MoK\a
_diffrn_radiation_wavelength 0.71073
_diffrn_reflns_av_R_equivalents 0.0437
_diffrn_reflns_av_unetI/netI 0.0368
_diffrn_reflns_Laue_measured_fraction_full 1.000
_diffrn_reflns_Laue_measured_fraction_max 0.943
_diffrn_reflns_limit_h_max 14
_diffrn_reflns_limit_h_min -14
_diffrn_reflns_limit_k_max 17
_diffrn_reflns_limit_k_min -17
_diffrn_reflns_limit_l_max 27
_diffrn_reflns_limit_l_min -27
_diffrn_reflns_number 17398
_diffrn_reflns_point_group_measured_fraction_full 1.000
_diffrn_reflns_point_group_measured_fraction_max 0.943
_diffrn_reflns_theta_full 25.242
_diffrn_reflns_theta_max 29.262
_diffrn_reflns_theta_min 2.075
_diffrn_standards_number 0
_exptl_absorpt_coefficient_mu 12.067
_exptl_absorpt_correction_T_max 0.7458
_exptl_absorpt_correction_T_min 0.5370
_exptl_absorpt_correction_type multi-scan
_exptl_absorpt_process_details
'SADABS-2014/5 (Bruker,2014/5) was used for absorption correction. wR2(int) was 0.1142 before and 0.0476 after correction. The Ratio of minimum to maximum transmission is 0.7200. The \l/2 correction factor is 0.00150.'
_exptl_crystal_colour colorless
_exptl_crystal_density_diffrn 1.927
_exptl_crystal_description block
_exptl_crystal_F_000 1552
_exptl_crystal_size_max 0.11
_exptl_crystal_size_mid 0.08
_exptl_crystal_size_min 0.08
_refine_diff_density_max 0.648
_refine_diff_density_min -0.843
_refine_diff_density_rms 0.164
_refine_ls_extinction_method none
_refine_ls_goodness_of_fit_ref 1.005
_refine_ls_hydrogen_treatment constr
_refine_ls_matrix_type full
_refine_ls_number_parameters 135
_refine_ls_number_reflns 3623
_refine_ls_number_restraints 0
_refine_ls_restrained_S_all 1.005
_refine_ls_R_factor_all 0.0326
_refine_ls_R_factor_gt 0.0231
_refine_ls_shift/su_max 0.001
_refine_ls_shift/su_mean 0.000
_refine_ls_structure_factor_coef Fsqd
_refine_ls_weighting_details 'w=1/[\s^2^(Fo^2^)+(0.0177P)^2^] where P=(Fo^2^+2Fc^2^)/3'
_refine_ls_weighting_scheme calc
_refine_ls_wR_factor_gt 0.0417
_refine_ls_wR_factor_ref 0.0446
_reflns_Friedel_coverage 0.000
_reflns_number_gt 3041
_reflns_number_total 3623
_reflns_threshold_expression 'I > 2\s(I)'
_cod_data_source_file d2dt02216h4.cif
_cod_data_source_block 2019_04_04_sb_gb421pb_0m_a
_cod_original_cell_volume 2809.6(13)
_cod_database_code 7711466
_shelx_shelxl_version_number 2014/7
_shelx_space_group_comment
;
The symmetry employed for this shelxl refinement is uniquely defined
by the following loop, which should always be used as a source of
symmetry information in preference to the above space-group names.
They are only intended as comments.
;
_shelx_estimated_absorpt_t_max 0.445
_shelx_estimated_absorpt_t_min 0.350
_olex2_refinement_description
;
1. Fixed Uiso
 At 1.5 times of:
  All C(H,H,H) groups
2.a Idealised Me refined as rotating group:
 C2(H2A,H2B,H2C), C3(H3A,H3B,H3C), C4(H4A,H4B,H4C), C6(H6A,H6B,H6C), C7(H7A,
 H7B,H7C), C8(H8A,H8B,H8C), C9(H9A,H9B,H9C), C10(H10A,H10B,H10C)
;
_olex2_submission_special_instructions 'No special instructions were received'

loop_
_space_group_symop_operation_xyz
'x, y, z'
'-x, y, -z+1/2'
'x+1/2, y+1/2, z'
'-x+1/2, y+1/2, -z+1/2'
'-x, -y, -z'
'x, -y, z-1/2'
'-x+1/2, -y+1/2, -z'
'x+1/2, -y+1/2, z-1/2'

loop_
_atom_site_label
_atom_site_type_symbol
_atom_site_fract_x
_atom_site_fract_y
_atom_site_fract_z
_atom_site_U_iso_or_equiv
_atom_site_adp_type
_atom_site_occupancy
_atom_site_site_symmetry_order
_atom_site_calc_flag
_atom_site_refinement_flags_posn
_atom_site_refinement_flags_adp
_atom_site_refinement_flags_occupancy
_atom_site_disorder_assembly
_atom_site_disorder_group
C1 C 0.2503(3) 0.4149(3) 0.32098(18) 0.0168(8) Uani 1 1 d . . . . .
N1 N 0.2907(3) 0.3545(2) 0.38294(14) 0.0139(6) Uani 1 1 d . . . . .
Pb1 Pb 0.25908(2) 0.38769(2) 0.48865(2) 0.01154(4) Uani 1 1 d . . . . .
Si1 Si 0.39213(9) 0.25575(7) 0.39792(5) 0.0138(2) Uani 1 1 d . . . . .
C2 C 0.3552(4) 0.4837(3) 0.3043(2) 0.0285(10) Uani 1 1 d . . . . .
H2A H 0.3789 0.5313 0.3421 0.043 Uiso 1 1 calc GR . . . .
H2B H 0.3276 0.5226 0.2627 0.043 Uiso 1 1 calc GR . . . .
H2C H 0.4261 0.4413 0.2975 0.043 Uiso 1 1 calc GR . . . .
N2 N 0.3943(3) 0.2489(2) 0.48763(15) 0.0118(6) Uani 1 1 d . . . . .
C3 C 0.2085(4) 0.3447(3) 0.25953(18) 0.0251(9) Uani 1 1 d . . . . .
H3A H 0.1797 0.3867 0.2195 0.038 Uiso 1 1 calc GR . . . .
H3B H 0.1415 0.3004 0.2699 0.038 Uiso 1 1 calc GR . . . .
H3C H 0.2780 0.3023 0.2501 0.038 Uiso 1 1 calc GR . . . .
C4 C 0.1423(4) 0.4835(3) 0.33300(19) 0.0243(9) Uani 1 1 d . . . . .
H4A H 0.0715 0.4408 0.3397 0.036 Uiso 1 1 calc GR . . . .
H4B H 0.1201 0.5281 0.2934 0.036 Uiso 1 1 calc GR . . . .
H4C H 0.1662 0.5256 0.3737 0.036 Uiso 1 1 calc GR . . . .
C5 C 0.5105(3) 0.2506(3) 0.53770(18) 0.0142(8) Uani 1 1 d . . . . .
C6 C 0.6000(3) 0.3337(3) 0.52268(19) 0.0220(9) Uani 1 1 d . . . . .
H6A H 0.6659 0.3401 0.5613 0.033 Uiso 1 1 calc GR . . . .
H6B H 0.5562 0.3990 0.5154 0.033 Uiso 1 1 calc GR . . . .
H6C H 0.6356 0.3154 0.4817 0.033 Uiso 1 1 calc GR . . . .
C7 C 0.4784(3) 0.2730(3) 0.60898(18) 0.0187(8) Uani 1 1 d . . . . .
H7A H 0.4477 0.3433 0.6106 0.028 Uiso 1 1 calc GR . . . .
H7B H 0.5522 0.2649 0.6427 0.028 Uiso 1 1 calc GR . . . .
H7C H 0.4148 0.2250 0.6193 0.028 Uiso 1 1 calc GR . . . .
C8 C 0.5734(4) 0.1461(3) 0.5377(2) 0.0227(9) Uani 1 1 d . . . . .
H8A H 0.5198 0.0936 0.5530 0.034 Uiso 1 1 calc GR . . . .
H8B H 0.6515 0.1479 0.5685 0.034 Uiso 1 1 calc GR . . . .
H8C H 0.5893 0.1299 0.4914 0.034 Uiso 1 1 calc GR . . . .
C9 C 0.3414(4) 0.1302(3) 0.35573(19) 0.0219(9) Uani 1 1 d . . . . .
H9A H 0.3940 0.0748 0.3767 0.033 Uiso 1 1 calc GR . . . .
H9B H 0.3483 0.1341 0.3070 0.033 Uiso 1 1 calc GR . . . .
H9C H 0.2557 0.1166 0.3615 0.033 Uiso 1 1 calc GR . . . .
C10 C 0.5427(4) 0.2762(3) 0.3641(2) 0.0234(9) Uani 1 1 d . . . . .
H10A H 0.5741 0.3449 0.3766 0.035 Uiso 1 1 calc GR . . . .
H10B H 0.5296 0.2694 0.3143 0.035 Uiso 1 1 calc GR . . . .
H10C H 0.6026 0.2248 0.3837 0.035 Uiso 1 1 calc GR . . . .

loop_
_atom_site_aniso_label
_atom_site_aniso_U_11
_atom_site_aniso_U_22
_atom_site_aniso_U_33
_atom_site_aniso_U_23
_atom_site_aniso_U_13
_atom_site_aniso_U_12
C1 0.0174(19) 0.020(2) 0.0126(18) 0.0039(15) 0.0016(15) 0.0010(15)
N1 0.0160(16) 0.0158(16) 0.0101(15) 0.0017(12) 0.0030(12) 0.0020(13)
Pb1 0.01212(7) 0.01096(7) 0.01190(7) -0.00095(5) 0.00301(5) -0.00025(6)
Si1 0.0133(5) 0.0163(5) 0.0124(5) -0.0008(4) 0.0042(4) 0.0013(4)
C2 0.030(2) 0.029(2) 0.026(2) 0.0120(18) 0.0035(19) -0.0043(19)
N2 0.0091(15) 0.0150(15) 0.0111(15) 0.0013(11) 0.0007(12) -0.0021(12)
C3 0.030(2) 0.032(2) 0.0130(19) -0.0012(17) 0.0005(17) 0.0002(19)
C4 0.029(2) 0.024(2) 0.019(2) 0.0109(17) 0.0019(17) 0.0057(18)
C5 0.0131(18) 0.0172(19) 0.0122(19) 0.0010(14) 0.0011(15) -0.0026(15)
C6 0.016(2) 0.031(2) 0.019(2) -0.0013(17) 0.0018(16) -0.0052(18)
C7 0.0138(19) 0.026(2) 0.0146(19) -0.0014(16) -0.0029(15) -0.0030(16)
C8 0.014(2) 0.025(2) 0.028(2) 0.0015(17) 0.0004(17) 0.0037(16)
C9 0.031(2) 0.021(2) 0.0152(19) -0.0026(15) 0.0095(17) 0.0036(17)
C10 0.020(2) 0.032(2) 0.020(2) 0.0000(18) 0.0100(17) 0.0042(18)

loop_
_atom_type_symbol
_atom_type_description
_atom_type_scat_dispersion_real
_atom_type_scat_dispersion_imag
_atom_type_scat_source
C C 0.0033 0.0016 'International Tables Vol C Tables 4.2.6.8 and 6.1.1.4'
H H 0.0000 0.0000 'International Tables Vol C Tables 4.2.6.8 and 6.1.1.4'
N N 0.0061 0.0033 'International Tables Vol C Tables 4.2.6.8 and 6.1.1.4'
Si Si 0.0817 0.0704 'International Tables Vol C Tables 4.2.6.8 and 6.1.1.4'
Pb Pb -3.3944 10.1111 'International Tables Vol C Tables 4.2.6.8 and 6.1.1.4'

loop_
_geom_angle_atom_site_label_1
_geom_angle_atom_site_label_2
_geom_angle_atom_site_label_3
_geom_angle
_geom_angle_site_symmetry_1
_geom_angle_site_symmetry_3
_geom_angle_publ_flag
N1 C1 C2 110.3(3) . . ?
N1 C1 C3 111.2(3) . . ?
N1 C1 C4 109.3(3) . . ?
C2 C1 C3 109.1(3) . . ?
C4 C1 C2 108.1(3) . . ?
C4 C1 C3 108.7(3) . . ?
C1 N1 Pb1 128.0(2) . . ?
C1 N1 Si1 131.5(2) . . ?
Si1 N1 Pb1 99.70(13) . . ?
N1 Pb1 Pb1 86.70(8) . 7_556 ?
N1 Pb1 Si1 33.84(8) . . ?
N1 Pb1 N2 69.95(10) . . ?
N1 Pb1 N2 103.53(10) . 7_556 ?
Si1 Pb1 Pb1 63.11(2) . 7_556 ?
N2 Pb1 Pb1 44.08(7) . 7_556 ?
N2 Pb1 Pb1 39.91(6) 7_556 7_556 ?
N2 Pb1 Si1 36.12(7) . . ?
N2 Pb1 Si1 95.65(7) 7_556 . ?
N2 Pb1 N2 83.99(10) . 7_556 ?
N1 Si1 Pb1 46.46(10) . . ?
N1 Si1 N2 97.41(14) . . ?
N1 Si1 C9 115.84(17) . . ?
N1 Si1 C10 114.49(17) . . ?
N2 Si1 Pb1 50.98(9) . . ?
N2 Si1 C9 111.19(16) . . ?
N2 Si1 C10 118.29(16) . . ?
C9 Si1 Pb1 128.60(13) . . ?
C10 Si1 Pb1 130.82(13) . . ?
C10 Si1 C9 100.53(18) . . ?
C1 C2 H2A 109.5 . . ?
C1 C2 H2B 109.5 . . ?
C1 C2 H2C 109.5 . . ?
H2A C2 H2B 109.5 . . ?
H2A C2 H2C 109.5 . . ?
H2B C2 H2C 109.5 . . ?
Pb1 N2 Pb1 96.00(10) . 7_556 ?
Si1 N2 Pb1 107.74(13) . 7_556 ?
Si1 N2 Pb1 92.90(12) . . ?
C5 N2 Pb1 117.5(2) . . ?
C5 N2 Pb1 114.2(2) . 7_556 ?
C5 N2 Si1 123.5(2) . . ?
C1 C3 H3A 109.5 . . ?
C1 C3 H3B 109.5 . . ?
C1 C3 H3C 109.5 . . ?
H3A C3 H3B 109.5 . . ?
H3A C3 H3C 109.5 . . ?
H3B C3 H3C 109.5 . . ?
C1 C4 H4A 109.5 . . ?
C1 C4 H4B 109.5 . . ?
C1 C4 H4C 109.5 . . ?
H4A C4 H4B 109.5 . . ?
H4A C4 H4C 109.5 . . ?
H4B C4 H4C 109.5 . . ?
N2 C5 C6 113.1(3) . . ?
N2 C5 C7 109.2(3) . . ?
N2 C5 C8 109.1(3) . . ?
C6 C5 C7 106.5(3) . . ?
C6 C5 C8 109.4(3) . . ?
C8 C5 C7 109.5(3) . . ?
C5 C6 H6A 109.5 . . ?
C5 C6 H6B 109.5 . . ?
C5 C6 H6C 109.5 . . ?
H6A C6 H6B 109.5 . . ?
H6A C6 H6C 109.5 . . ?
H6B C6 H6C 109.5 . . ?
C5 C7 H7A 109.5 . . ?
C5 C7 H7B 109.5 . . ?
C5 C7 H7C 109.5 . . ?
H7A C7 H7B 109.5 . . ?
H7A C7 H7C 109.5 . . ?
H7B C7 H7C 109.5 . . ?
C5 C8 H8A 109.5 . . ?
C5 C8 H8B 109.5 . . ?
C5 C8 H8C 109.5 . . ?
H8A C8 H8B 109.5 . . ?
H8A C8 H8C 109.5 . . ?
H8B C8 H8C 109.5 . . ?
Si1 C9 H9A 109.5 . . ?
Si1 C9 H9B 109.5 . . ?
Si1 C9 H9C 109.5 . . ?
H9A C9 H9B 109.5 . . ?
H9A C9 H9C 109.5 . . ?
H9B C9 H9C 109.5 . . ?
Si1 C10 H10A 109.5 . . ?
Si1 C10 H10B 109.5 . . ?
Si1 C10 H10C 109.5 . . ?
H10A C10 H10B 109.5 . . ?
H10A C10 H10C 109.5 . . ?
H10B C10 H10C 109.5 . . ?

loop_
_geom_bond_atom_site_label_1
_geom_bond_atom_site_label_2
_geom_bond_distance
_geom_bond_site_symmetry_2
_geom_bond_publ_flag
C1 N1 1.474(4) . ?
C1 C2 1.531(5) . ?
C1 C3 1.542(5) . ?
C1 C4 1.530(5) . ?
N1 Pb1 2.215(3) . ?
N1 Si1 1.701(3) . ?
Pb1 Pb1 3.6310(10) 7_556 ?
Pb1 Si1 3.0116(11) . ?
Pb1 N2 2.343(3) . ?
Pb1 N2 2.540(3) 7_556 ?
Si1 N2 1.778(3) . ?
Si1 C9 1.887(4) . ?
Si1 C10 1.887(4) . ?
C2 H2A 0.9800 . ?
C2 H2B 0.9800 . ?
C2 H2C 0.9800 . ?
N2 Pb1 2.540(3) 7_556 ?
N2 C5 1.501(4) . ?
C3 H3A 0.9800 . ?
C3 H3B 0.9800 . ?
C3 H3C 0.9800 . ?
C4 H4A 0.9800 . ?
C4 H4B 0.9800 . ?
C4 H4C 0.9800 . ?
C5 C6 1.520(5) . ?
C5 C7 1.532(5) . ?
C5 C8 1.528(5) . ?
C6 H6A 0.9800 . ?
C6 H6B 0.9800 . ?
C6 H6C 0.9800 . ?
C7 H7A 0.9800 . ?
C7 H7B 0.9800 . ?
C7 H7C 0.9800 . ?
C8 H8A 0.9800 . ?
C8 H8B 0.9800 . ?
C8 H8C 0.9800 . ?
C9 H9A 0.9800 . ?
C9 H9B 0.9800 . ?
C9 H9C 0.9800 . ?
C10 H10A 0.9800 . ?
C10 H10B 0.9800 . ?
C10 H10C 0.9800 . ?
